data_7009873
loop_
_publ_author_name
'Boyle, Philip D.'
'Christie, Jill'
'Dyer, Thomas'
'Godfrey, Stephen M.'
'Howson, Ian R.'
'McArthur, Christina'
'Omar, Bashie'
'Pritchard, Robin G.'
'Williams, Gareth Rh.'

_publ_section_title
;
 Further structural motifs from the reactions of thioamides with
 diiodine and the interhalogens iodine monobromide and iodine
 monochloride: an FT-Raman and crystallographic study&#x200A;&#x2020;
;
_journal_issue 18
_journal_name_full 'Journal of the Chemical Society, Dalton Transactions'
_journal_page_first 3106
_journal_paper_doi 10.1039/b004182n
_journal_year 2000
_chemical_formula_sum 'C6 H16 I4 N4 S2'
_chemical_formula_weight 715.95
_chemical_name_systematic
; 
 ? 
;
_space_group_IT_number 14
_symmetry_cell_setting monoclinic
_symmetry_space_group_name_Hall '-P 2ybc'
_symmetry_space_group_name_H-M 'P 1 21/c 1'
_atom_sites_solution_hydrogens geom
_atom_sites_solution_primary direct
_atom_sites_solution_secondary difmap
_audit_creation_method SHELXL-97
_cell_angle_alpha 90.00
_cell_angle_beta 90.29(2)
_cell_angle_gamma 90.00
_cell_formula_units_Z 8
_cell_length_a 14.743(3)
_cell_length_b 16.368(2)
_cell_length_c 15.231(2)
_cell_measurement_temperature 203(2)
_cell_volume 3675.4(10)
_computing_structure_refinement 'SHELXL-97 (Sheldrick, 1997)'
_computing_structure_solution 'SHELXS-97 (Sheldrick, 1990)'
_diffrn_ambient_temperature 203(2)
_diffrn_measured_fraction_theta_full 0.999
_diffrn_measured_fraction_theta_max 0.999
_diffrn_radiation_monochromator graphite
_diffrn_radiation_source 'fine-focus sealed tube'
_diffrn_radiation_type MoK\a
_diffrn_radiation_wavelength 0.71073
_diffrn_reflns_av_R_equivalents 0.0227
_diffrn_reflns_av_sigmaI/netI 0.0380
_diffrn_reflns_limit_h_max 17
_diffrn_reflns_limit_h_min 0
_diffrn_reflns_limit_k_max 19
_diffrn_reflns_limit_k_min 0
_diffrn_reflns_limit_l_max 18
_diffrn_reflns_limit_l_min -18
_diffrn_reflns_number 6986
_diffrn_reflns_theta_full 24.97
_diffrn_reflns_theta_max 24.97
_diffrn_reflns_theta_min 1.24
_exptl_absorpt_coefficient_mu 6.996
_exptl_absorpt_correction_T_max 0.7211
_exptl_absorpt_correction_T_min 0.2737
_exptl_crystal_colour brown
_exptl_crystal_density_diffrn 2.588
_exptl_crystal_density_method 'not measured'
_exptl_crystal_description plate
_exptl_crystal_F_000 2592
_exptl_crystal_size_max 0.25
_exptl_crystal_size_mid 0.20
_exptl_crystal_size_min 0.05
_refine_diff_density_max 1.523
_refine_diff_density_min -2.091
_refine_diff_density_rms 0.242
_refine_ls_extinction_coef 0.00007(4)
_refine_ls_extinction_expression Fc^*^=kFc[1+0.001xFc^2^\l^3^/sin(2\q)]^-1/4^
_refine_ls_extinction_method SHELXL
_refine_ls_goodness_of_fit_ref 1.038
_refine_ls_hydrogen_treatment mixed
_refine_ls_matrix_type full
_refine_ls_number_parameters 299
_refine_ls_number_reflns 6451
_refine_ls_number_restraints 0
_refine_ls_restrained_S_all 1.038
_refine_ls_R_factor_all 0.0714
_refine_ls_R_factor_gt 0.0529
_refine_ls_shift/su_max 0.004
_refine_ls_shift/su_mean 0.000
_refine_ls_structure_factor_coef Fsqd
_refine_ls_weighting_details 'calc w=1/[\s^2^(Fo^2^)+(0.0831P)^2^+0.5550P] where P=(Fo^2^+2Fc^2^)/3'
_refine_ls_weighting_scheme calc
_refine_ls_wR_factor_gt 0.1246
_refine_ls_wR_factor_ref 0.1354
_reflns_number_gt 5126
_reflns_number_total 6451
_reflns_threshold_expression >2sigma(I)
_cod_data_source_file b004182n.txt
_cod_data_source_block p
_cod_depositor_comments
;
The following automatic conversions were performed:
'_atom_site_symetry_multiplicity' tag replaced with
'_atom_site_symmetry_multiplicity'.

Automatic conversion script
Id: cif_correct_tags 1440 2010-10-19 06:21:57Z saulius 
;
_cod_original_sg_symbol_H-M 'P 21/c'
_cod_database_code 7009873

loop_
_symmetry_equiv_pos_as_xyz
'x, y, z'
'-x, y+1/2, -z+1/2'
'-x, -y, -z'
'x, -y-1/2, z-1/2'

loop_
_atom_site_label
_atom_site_type_symbol
_atom_site_fract_x
_atom_site_fract_y
_atom_site_fract_z
_atom_site_U_iso_or_equiv
_atom_site_adp_type
_atom_site_occupancy
_atom_site_symmetry_multiplicity
_atom_site_calc_flag
_atom_site_refinement_flags
_atom_site_disorder_assembly
_atom_site_disorder_group
I1 I 0.67773(6) 0.13654(6) 0.11039(6) 0.0400(2) Uani 1 1 d . . .
I2 I 0.82116(6) 0.86015(5) 0.38470(5) 0.0349(2) Uani 1 1 d . . .
I3 I 0.60587(7) 0.55576(6) 0.40419(6) 0.0446(2) Uani 1 1 d . . .
I4 I 0.57894(6) 0.72991(5) 0.40838(5) 0.0373(2) Uani 1 1 d . . .
I5 I 0.54378(6) 0.90693(6) 0.41165(6) 0.0429(2) Uani 1 1 d . . .
I6 I 0.95277(7) 0.07321(6) 0.14018(6) 0.0490(3) Uani 1 1 d . . .
I7 I 0.92808(6) 0.24819(6) 0.13768(5) 0.0372(2) Uani 1 1 d . . .
I8 I 0.89900(7) 0.42392(6) 0.13629(6) 0.0472(3) Uani 1 1 d . . .
S1 S 0.6365(2) 0.1663(3) -0.0564(2) 0.0438(9) Uani 1 1 d . . .
S2 S 0.7208(3) 0.1081(3) 0.2734(2) 0.0611(12) Uani 1 1 d . . .
S3 S 0.8642(2) 0.8614(3) 0.2178(2) 0.0470(10) Uani 1 1 d . . .
S4 S 0.7777(2) 0.8554(3) 0.5522(2) 0.0495(10) Uani 1 1 d . . .
N1 N 0.8159(7) 0.1452(8) -0.0672(7) 0.050(3) Uani 1 1 d . . .
H1 H 0.8155 0.1503 -0.0104 0.060 Uiso 1 1 calc R . .
N2 N 0.7373(7) 0.1430(7) -0.1956(7) 0.039(3) Uani 1 1 d . . .
H2 H 0.7893 0.1361 -0.2215 0.047 Uiso 1 1 calc R . .
N3 N 0.5420(7) 0.1341(8) 0.2890(7) 0.049(3) Uani 1 1 d . . .
H3 H 0.5416 0.1382 0.2321 0.059 Uiso 1 1 calc R . .
N4 N 0.6236(7) 0.1144(7) 0.4161(7) 0.040(3) Uani 1 1 d . . .
H4 H 0.5724 0.1195 0.4436 0.048 Uiso 1 1 calc R . .
N5 N 0.6844(7) 0.8842(8) 0.2050(7) 0.044(3) Uani 1 1 d . . .
H5 H 0.6850 0.8820 0.2621 0.053 Uiso 1 1 calc R . .
N6 N 0.7640(8) 0.8817(7) 0.0780(6) 0.040(3) Uani 1 1 d . . .
H6 H 0.7127 0.8905 0.0512 0.048 Uiso 1 1 calc R . .
N7 N 0.9589(7) 0.8590(8) 0.5638(7) 0.044(3) Uani 1 1 d . . .
H7 H 0.9587 0.8521 0.5072 0.052 Uiso 1 1 calc R . .
N8 N 0.8821(8) 0.8645(7) 0.6936(6) 0.039(3) Uani 1 1 d . . .
H8 H 0.9339 0.8652 0.7211 0.047 Uiso 1 1 calc R . .
C1 C 0.7380(8) 0.1500(8) -0.1098(9) 0.035(3) Uani 1 1 d . . .
C2 C 0.6559(11) 0.1459(12) -0.2516(10) 0.069(5) Uani 1 1 d . . .
H2A H 0.6143 0.1030 -0.2342 0.104 Uiso 1 1 calc R . .
H2B H 0.6731 0.1381 -0.3124 0.104 Uiso 1 1 calc R . .
H2C H 0.6265 0.1986 -0.2451 0.104 Uiso 1 1 calc R . .
C3 C 0.9026(10) 0.1318(13) -0.1105(10) 0.072(6) Uani 1 1 d . . .
H3A H 0.9046 0.0766 -0.1337 0.108 Uiso 1 1 calc R . .
H3B H 0.9515 0.1392 -0.0685 0.108 Uiso 1 1 calc R . .
H3C H 0.9094 0.1706 -0.1582 0.108 Uiso 1 1 calc R . .
C4 C 0.6210(9) 0.1199(8) 0.3293(8) 0.038(3) Uani 1 1 d . . .
C5 C 0.4561(10) 0.1430(11) 0.3355(10) 0.058(5) Uani 1 1 d . . .
H5A H 0.4394 0.0911 0.3616 0.088 Uiso 1 1 calc R . .
H5B H 0.4093 0.1601 0.2946 0.088 Uiso 1 1 calc R . .
H5C H 0.4628 0.1838 0.3813 0.088 Uiso 1 1 calc R . .
C6 C 0.7031(10) 0.1007(11) 0.4691(10) 0.058(4) Uani 1 1 d . . .
H6A H 0.7327 0.0508 0.4505 0.086 Uiso 1 1 calc R . .
H6B H 0.6857 0.0959 0.5302 0.086 Uiso 1 1 calc R . .
H6C H 0.7445 0.1463 0.4624 0.086 Uiso 1 1 calc R . .
C7 C 0.7612(8) 0.8779(8) 0.1636(8) 0.033(3) Uani 1 1 d . . .
C8 C 0.5998(9) 0.8946(12) 0.1615(9) 0.060(5) Uani 1 1 d . . .
H8A H 0.6006 0.9451 0.1282 0.090 Uiso 1 1 calc R . .
H8B H 0.5516 0.8968 0.2046 0.090 Uiso 1 1 calc R . .
H8C H 0.5894 0.8490 0.1220 0.090 Uiso 1 1 calc R . .
C9 C 0.8422(9) 0.8729(10) 0.0235(10) 0.050(4) Uani 1 1 d . . .
H9A H 0.8865 0.9144 0.0388 0.076 Uiso 1 1 calc R . .
H9B H 0.8246 0.8792 -0.0376 0.076 Uiso 1 1 calc R . .
H9C H 0.8684 0.8192 0.0322 0.076 Uiso 1 1 calc R . .
C10 C 0.8823(9) 0.8607(9) 0.6050(8) 0.038(3) Uani 1 1 d . . .
C11 C 1.0449(9) 0.8681(11) 0.6088(9) 0.057(4) Uani 1 1 d . . .
H11A H 1.0431 0.9163 0.6458 0.086 Uiso 1 1 calc R . .
H11B H 1.0929 0.8740 0.5660 0.086 Uiso 1 1 calc R . .
H11C H 1.0563 0.8203 0.6448 0.086 Uiso 1 1 calc R . .
C12 C 0.7977(10) 0.8677(12) 0.7466(9) 0.061(5) Uani 1 1 d . . .
H12A H 0.7684 0.9202 0.7383 0.092 Uiso 1 1 calc R . .
H12B H 0.8127 0.8605 0.8082 0.092 Uiso 1 1 calc R . .
H12C H 0.7570 0.8245 0.7279 0.092 Uiso 1 1 calc R . .

loop_
_atom_site_aniso_label
_atom_site_aniso_U_11
_atom_site_aniso_U_22
_atom_site_aniso_U_33
_atom_site_aniso_U_23
_atom_site_aniso_U_13
_atom_site_aniso_U_12
I1 0.0251(4) 0.0665(6) 0.0284(4) -0.0007(4) 0.0020(3) -0.0006(4)
I2 0.0251(4) 0.0521(5) 0.0275(4) 0.0011(4) -0.0064(3) 0.0007(4)
I3 0.0445(5) 0.0534(5) 0.0359(5) -0.0023(4) -0.0085(4) -0.0064(4)
I4 0.0307(4) 0.0556(5) 0.0256(4) -0.0037(4) -0.0031(3) -0.0113(4)
I5 0.0420(5) 0.0544(6) 0.0323(4) -0.0004(4) 0.0041(4) 0.0010(4)
I6 0.0489(6) 0.0548(6) 0.0431(5) -0.0054(4) -0.0130(4) 0.0052(5)
I7 0.0302(4) 0.0559(5) 0.0253(4) -0.0017(4) -0.0030(3) -0.0096(4)
I8 0.0518(6) 0.0505(6) 0.0391(5) -0.0004(4) 0.0028(4) -0.0036(4)
S1 0.0263(17) 0.074(3) 0.0309(17) 0.0043(17) 0.0014(14) 0.0088(17)
S2 0.0250(18) 0.126(4) 0.0317(19) 0.008(2) -0.0021(15) 0.006(2)
S3 0.0246(17) 0.087(3) 0.0292(17) 0.0106(17) -0.0036(14) 0.0058(18)
S4 0.0258(17) 0.092(3) 0.0304(18) -0.0020(18) -0.0017(14) -0.0062(18)
N1 0.027(6) 0.099(10) 0.025(6) -0.003(6) -0.004(5) -0.001(6)
N2 0.027(6) 0.070(8) 0.019(5) 0.012(5) -0.001(4) 0.001(5)
N3 0.020(6) 0.101(10) 0.028(6) 0.007(6) 0.003(5) 0.010(6)
N4 0.031(6) 0.064(8) 0.025(6) -0.005(5) -0.006(5) 0.009(5)
N5 0.027(6) 0.084(9) 0.020(5) 0.004(6) -0.002(4) 0.006(6)
N6 0.036(6) 0.062(8) 0.021(5) -0.005(5) -0.001(5) 0.000(6)
N7 0.032(6) 0.079(9) 0.019(5) -0.008(5) -0.011(5) 0.012(6)
N8 0.036(6) 0.064(8) 0.016(5) 0.002(5) -0.002(4) 0.000(6)
C1 0.026(7) 0.049(8) 0.031(7) 0.007(6) -0.007(5) 0.006(6)
C2 0.046(10) 0.119(17) 0.042(9) 0.005(10) -0.015(8) 0.000(10)
C3 0.029(8) 0.151(18) 0.036(8) -0.003(10) -0.003(7) 0.017(10)
C4 0.033(7) 0.049(8) 0.032(7) 0.002(6) -0.005(6) -0.001(6)
C5 0.038(8) 0.104(14) 0.032(8) 0.011(8) -0.009(7) 0.009(9)
C6 0.036(9) 0.094(13) 0.042(8) 0.001(8) -0.007(7) 0.014(9)
C7 0.027(7) 0.045(8) 0.028(7) 0.002(6) -0.005(5) 0.000(6)
C8 0.016(6) 0.137(16) 0.028(7) -0.001(9) -0.002(5) -0.005(8)
C9 0.026(7) 0.084(11) 0.042(8) -0.006(8) 0.007(6) -0.004(7)
C10 0.036(7) 0.060(9) 0.019(6) 0.001(6) 0.001(5) -0.008(7)
C11 0.027(7) 0.117(14) 0.028(7) 0.017(8) 0.003(6) 0.006(8)
C12 0.041(9) 0.118(15) 0.024(7) 0.004(8) 0.018(6) 0.006(9)

loop_
_atom_type_symbol
_atom_type_description
_atom_type_scat_dispersion_real
_atom_type_scat_dispersion_imag
_atom_type_scat_source
C C 0.0033 0.0016 'International Tables Vol C Tables 4.2.6.8 and 6.1.1.4'
H H 0.0000 0.0000 'International Tables Vol C Tables 4.2.6.8 and 6.1.1.4'
N N 0.0061 0.0033 'International Tables Vol C Tables 4.2.6.8 and 6.1.1.4'
S S 0.1246 0.1234 'International Tables Vol C Tables 4.2.6.8 and 6.1.1.4'
I I -0.4742 1.8119 'International Tables Vol C Tables 4.2.6.8 and 6.1.1.4'

loop_
_geom_angle_atom_site_label_1
_geom_angle_atom_site_label_2
_geom_angle_atom_site_label_3
_geom_angle
_geom_angle_site_symmetry_1
_geom_angle_site_symmetry_3
_geom_angle_publ_flag
S2 I1 S1 179.07(12) . . ?
S3 I2 S4 178.75(14) . . ?
I3 I4 I5 177.77(4) . . ?
I6 I7 I8 178.72(4) . . ?
C1 S1 I1 103.2(4) . . ?
C4 S2 I1 104.3(5) . . ?
C7 S3 I2 104.2(4) . . ?
C10 S4 I2 103.1(4) . . ?
C1 N1 C3 123.3(12) . . ?
C1 N2 C2 125.3(12) . . ?
C4 N3 C5 123.5(11) . . ?
C4 N4 C6 126.2(12) . . ?
C7 N5 C8 123.1(11) . . ?
C7 N6 C9 127.2(12) . . ?
C10 N7 C11 122.2(11) . . ?
C10 N8 C12 123.4(11) . . ?
N2 C1 N1 119.2(12) . . ?
N2 C1 S1 118.7(9) . . ?
N1 C1 S1 122.1(10) . . ?
N4 C4 N3 119.4(12) . . ?
N4 C4 S2 117.8(10) . . ?
N3 C4 S2 122.7(10) . . ?
N5 C7 N6 120.8(11) . . ?
N5 C7 S3 122.6(9) . . ?
N6 C7 S3 116.6(10) . . ?
N7 C10 N8 119.4(12) . . ?
N7 C10 S4 123.3(9) . . ?
N8 C10 S4 117.3(10) . . ?

loop_
_geom_bond_atom_site_label_1
_geom_bond_atom_site_label_2
_geom_bond_distance
_geom_bond_site_symmetry_2
_geom_bond_publ_flag
I1 S2 2.602(4) . ?
I1 S1 2.654(4) . ?
I2 S3 2.623(4) . ?
I2 S4 2.634(4) . ?
I3 I4 2.8787(13) . ?
I4 I5 2.9440(13) . ?
I6 I7 2.8874(14) . ?
I7 I8 2.9082(14) . ?
S1 C1 1.728(13) . ?
S2 C4 1.715(14) . ?
S3 C7 1.747(12) . ?
S4 C10 1.737(13) . ?
N1 C1 1.318(16) . ?
N1 C3 1.458(17) . ?
N2 C1 1.312(16) . ?
N2 C2 1.470(17) . ?
N3 C4 1.334(16) . ?
N3 C5 1.461(17) . ?
N4 C4 1.326(16) . ?
N4 C6 1.436(16) . ?
N5 C7 1.303(15) . ?
N5 C8 1.419(16) . ?
N6 C7 1.305(16) . ?
N6 C9 1.431(16) . ?
N7 C10 1.295(17) . ?
N7 C11 1.445(16) . ?
N8 C10 1.352(15) . ?
N8 C12 1.487(16) . ?
